data_4322264
loop_
_publ_author_name
'Liliana A. M\^iinea'
'Seigi Suh'
'David M. Hoffman'

_publ_section_title
;
 Indium Fluoroalkoxide Compounds
;
_journal_name_full 'Inorganic Chemistry'
_journal_page_first 4447
_journal_page_last 4454
_journal_paper_doi 10.1021/ic990315j
_journal_volume 38
_journal_year 1999
_chemical_formula_sum 'C18 H22 F18 In N O3'
_chemical_formula_weight 757.19
_chemical_name_systematic ?
_space_group_IT_number 14
_symmetry_cell_setting monoclinic
_symmetry_space_group_name_Hall '-P 2yn'
_symmetry_space_group_name_H-M 'P 1 21/n 1'
_atom_sites_solution_hydrogens geom
_atom_sites_solution_primary direct
_atom_sites_solution_secondary difmap
_audit_creation_method SHELXL-97
_cell_angle_alpha 90.00
_cell_angle_beta 112.8930(10)
_cell_angle_gamma 90.00
_cell_formula_units_Z 4
_cell_length_a 14.7601(10)
_cell_length_b 11.3221(8)
_cell_length_c 17.8837(12)
_cell_measurement_reflns_used 5485
_cell_measurement_temperature 223(2)
_cell_measurement_theta_max 24.14
_cell_measurement_theta_min 1.53
_cell_volume 2753.2(3)
_computing_cell_refinement 'Siemens SAINT software (Siemens, 1996)'
_computing_data_collection 'Siemens SMART software (Siemens, 1996)'
_computing_data_reduction 'Siemens SAINT software (Siemens, 1996)'
_computing_structure_refinement 'SHELXL-97 (Sheldrick, 1997)'
_computing_structure_solution 'SHELXS-97 (Sheldrick, 1990)'
_diffrn_ambient_temperature 223(2)
_diffrn_detector_area_resol_mean 1K
_diffrn_measured_fraction_theta_full 0.989
_diffrn_measured_fraction_theta_max 0.989
_diffrn_measurement_device_type 'Siemens SMART CCD'
_diffrn_measurement_method CCD
_diffrn_radiation_monochromator graphite
_diffrn_radiation_source 'fine-focus sealed tube'
_diffrn_radiation_type MoK\a
_diffrn_radiation_wavelength 0.71073
_diffrn_reflns_av_R_equivalents 0.0208
_diffrn_reflns_av_sigmaI/netI 0.0187
_diffrn_reflns_limit_h_max 15
_diffrn_reflns_limit_h_min -16
_diffrn_reflns_limit_k_max 13
_diffrn_reflns_limit_k_min 0
_diffrn_reflns_limit_l_max 20
_diffrn_reflns_limit_l_min 0
_diffrn_reflns_number 13056
_diffrn_reflns_theta_full 24.14
_diffrn_reflns_theta_max 24.14
_diffrn_reflns_theta_min 1.53
_diffrn_standards_decay_% 0.0
_exptl_absorpt_coefficient_mu 1.002
_exptl_absorpt_correction_T_max 0.739
_exptl_absorpt_correction_T_min 0.625
_exptl_absorpt_correction_type empirical
_exptl_crystal_colour Colorless
_exptl_crystal_density_diffrn 1.827
_exptl_crystal_density_method 'not measured'
_exptl_crystal_description Block
_exptl_crystal_F_000 1488
_exptl_crystal_size_max 0.45
_exptl_crystal_size_mid 0.35
_exptl_crystal_size_min 0.35
_refine_diff_density_max 0.341
_refine_diff_density_min -0.260
_refine_diff_density_rms 0.045
_refine_ls_extinction_coef 0.00031(13)
_refine_ls_extinction_expression Fc^*^=3DkFc[1+0.001xFc^2^\l^3^/sin(2\q)]^-1/4^
_refine_ls_extinction_method SHELXL
_refine_ls_goodness_of_fit_ref 1.068
_refine_ls_hydrogen_treatment mixed
_refine_ls_matrix_type full
_refine_ls_number_parameters 374
_refine_ls_number_reflns 4345
_refine_ls_number_restraints 0
_refine_ls_restrained_S_all 1.068
_refine_ls_R_factor_all 0.0241
_refine_ls_R_factor_gt 0.0208
_refine_ls_shift/su_max 0.014
_refine_ls_shift/su_mean 0.003
_refine_ls_structure_factor_coef Fsqd
_refine_ls_weighting_details 'calc w=3D1/[\s^2^(Fo^2^)+(0.0184P)^2^+2.3223P] where P=3D(Fo^2^+2Fc^2^)/3'
_refine_ls_weighting_scheme calc
_refine_ls_wR_factor_gt 0.0513
_refine_ls_wR_factor_ref 0.0543
_reflns_number_gt 3906
_reflns_number_total 4556
_reflns_threshold_expression >4sigma(I)
_cod_data_source_file ic990315j_3.cif
_cod_data_source_block k416In[OCH(CF3)2]3(Htmp)
_cod_depositor_comments
;
 Replacing the '=46' prefix with the 'F' prefix in atom names.

 Antanas Vaitkus,
 2017-01-05
;
_cod_database_code 4322264

loop_
_symmetry_equiv_pos_as_xyz
'x, y, z'
'-x+1/2, y+1/2, -z+1/2'
'-x, -y, -z'
'x-1/2, -y-1/2, z-1/2'

loop_
_atom_site_label
_atom_site_type_symbol
_atom_site_fract_x
_atom_site_fract_y
_atom_site_fract_z
_atom_site_U_iso_or_equiv
_atom_site_adp_type
_atom_site_occupancy
_atom_site_symmetry_multiplicity
_atom_site_calc_flag
_atom_site_refinement_flags
_atom_site_disorder_assembly
_atom_site_disorder_group
In In 0.784788(11) 0.312355(13) 0.542102(9) 0.03243(7) Uani 1 1 d . . .
F1 F 1.09322(12) 0.08024(17) 0.70403(12) 0.0744(5) Uani 1 1 d . . .
F2 F 1.05492(13) 0.23069(18) 0.75793(11) 0.0774(5) Uani 1 1 d . . .
F3 F 1.04867(15) 0.24112(18) 0.63682(13) 0.0821(6) Uani 1 1 d . . .
F4 F 0.80592(14) 0.01309(19) 0.67239(13) 0.0845(6) Uani 1 1 d . . .
F5 F 0.95298(15) -0.05471(15) 0.71743(13) 0.0788(5) Uani 1 1 d . . .
F6 F 0.91425(17) 0.08579(16) 0.78004(10) 0.0805(6) Uani 1 1 d . . .
F7 F 0.74214(15) 0.04341(16) 0.47488(12) 0.0757(5) Uani 1 1 d . . .
F8 F 0.86397(17) 0.00385(17) 0.44298(12) 0.0903(6) Uani 1 1 d . . .
F9 F 0.7184(2) -0.01287(18) 0.35359(13) 0.1088(8) Uani 1 1 d . . .
F10 F 0.90776(14) 0.17501(17) 0.34813(12) 0.0770(5) Uani 1 1 d . . .
F11 F 0.76418(16) 0.1419(2) 0.25928(11) 0.0875(6) Uani 1 1 d . . .
F12 F 0.80536(16) 0.31703(17) 0.30546(12) 0.0802(6) Uani 1 1 d . . .
F13 F 0.43786(14) 0.2864(2) 0.42693(14) 0.1062(8) Uani 1 1 d . . .
F14 F 0.43008(14) 0.1123(2) 0.46921(14) 0.0986(7) Uani 1 1 d . . .
F15 F 0.50851(19) 0.1441(3) 0.39301(14) 0.1232(10) Uani 1 1 d . . .
F16 F 0.65299(15) 0.2666(2) 0.66191(12) 0.0999(7) Uani 1 1 d . . .
F17 F 0.51464(18) 0.1784(3) 0.62343(15) 0.1160(9) Uani 1 1 d . . .
F18 F 0.52106(19) 0.3550(3) 0.58781(17) 0.1187(9) Uani 1 1 d . . .
O1 O 0.86607(13) 0.23236(16) 0.64679(10) 0.0496(4) Uani 1 1 d . . .
O2 O 0.83402(12) 0.24624(15) 0.45999(10) 0.0442(4) Uani 1 1 d . . .
O3 O 0.63834(12) 0.29134(16) 0.50399(12) 0.0528(5) Uani 1 1 d . . .
N1 N 0.78109(14) 0.50616(17) 0.54964(11) 0.0332(4) Uani 1 1 d . . .
H1N H 0.7232(19) 0.516(2) 0.5472(15) 0.040 Uiso 1 1 d . . .
C1 C 0.92443(17) 0.1339(2) 0.65465(14) 0.0395(5) Uani 1 1 d . . .
H1A H 0.9087 0.0990 0.6003 0.047 Uiso 1 1 calc R . .
C2 C 1.0312(2) 0.1707(2) 0.68938(17) 0.0502(6) Uani 1 1 d . . .
C3 C 0.9003(2) 0.0446(2) 0.70728(17) 0.0539(7) Uani 1 1 d . . .
C4 C 0.77574(19) 0.1823(2) 0.39241(14) 0.0426(6) Uani 1 1 d . . .
H4A H 0.7076 0.2128 0.3736 0.051 Uiso 1 1 calc R . .
C5 C 0.7755(3) 0.0530(3) 0.41473(18) 0.0633(8) Uani 1 1 d . . .
C6 C 0.8142(2) 0.2030(3) 0.32636(17) 0.0575(7) Uani 1 1 d . . .
C7 C 0.58432(18) 0.2098(2) 0.52613(17) 0.0474(6) Uani 1 1 d . . .
H7A H 0.6217 0.1349 0.5402 0.057 Uiso 1 1 calc R . .
C8 C 0.4897(2) 0.1885(3) 0.4539(2) 0.0711(10) Uani 1 1 d . . .
C9 C 0.5673(2) 0.2526(3) 0.5996(2) 0.0697(9) Uani 1 1 d . . .
C10 C 0.84620(19) 0.5584(2) 0.63222(14) 0.0426(6) Uani 1 1 d . . .
C11 C 0.8267(2) 0.6915(2) 0.63052(18) 0.0554(7) Uani 1 1 d . . .
H11A H 0.7612 0.7042 0.6308 0.066 Uiso 1 1 calc R . .
H11B H 0.8748 0.7271 0.6801 0.066 Uiso 1 1 calc R . .
C12 C 0.8325(2) 0.7545(2) 0.55768(18) 0.0583(7) Uani 1 1 d . . .
H12A H 0.8993 0.7479 0.5590 0.070 Uiso 1 1 calc R . .
H12B H 0.8176 0.8385 0.5597 0.070 Uiso 1 1 calc R . .
C13 C 0.7597(2) 0.7004(2) 0.47961(17) 0.0502(6) Uani 1 1 d . . .
H13A H 0.7649 0.7417 0.4333 0.060 Uiso 1 1 calc R . .
H13B H 0.6929 0.7124 0.4772 0.060 Uiso 1 1 calc R . .
C14 C 0.77622(17) 0.5680(2) 0.47199(14) 0.0369(5) Uani 1 1 d . . .
C15 C 0.95449(19) 0.5315(2) 0.65258(17) 0.0543(7) Uani 1 1 d . . .
H15A H 0.9638 0.4467 0.6526 0.081 Uiso 1 1 calc R . .
H15B H 0.9939 0.5630 0.7058 0.081 Uiso 1 1 calc R . .
H15C H 0.9746 0.5677 0.6123 0.081 Uiso 1 1 calc R . .
C16 C 0.8135(2) 0.4990(3) 0.69402(16) 0.0591(8) Uani 1 1 d . . .
H16A H 0.7446 0.5162 0.6809 0.089 Uiso 1 1 calc R . .
H16B H 0.8526 0.5288 0.7479 0.089 Uiso 1 1 calc R . .
H16C H 0.8226 0.4143 0.6927 0.089 Uiso 1 1 calc R . .
C17 C 0.68757(18) 0.5150(2) 0.40350(14) 0.0441(6) Uani 1 1 d . . .
H17A H 0.6283 0.5323 0.4126 0.066 Uiso 1 1 calc R . .
H17B H 0.6957 0.4301 0.4022 0.066 Uiso 1 1 calc R . .
H17C H 0.6823 0.5488 0.3521 0.066 Uiso 1 1 calc R . .
C18 C 0.86870(18) 0.5445(2) 0.45596(16) 0.0467(6) Uani 1 1 d . . .
H18A H 0.9250 0.5796 0.4989 0.070 Uiso 1 1 calc R . .
H18B H 0.8614 0.5789 0.4042 0.070 Uiso 1 1 calc R . .
H18C H 0.8787 0.4600 0.4546 0.070 Uiso 1 1 calc R . .

loop_
_atom_site_aniso_label
_atom_site_aniso_U_11
_atom_site_aniso_U_22
_atom_site_aniso_U_33
_atom_site_aniso_U_23
_atom_site_aniso_U_13
_atom_site_aniso_U_12
In 0.03186(10) 0.03151(11) 0.03279(10) -0.00145(6) 0.01135(7) 0.00056(6)
F1 0.0514(10) 0.0737(12) 0.0934(14) 0.0053(10) 0.0231(9) 0.0214(9)
F2 0.0560(10) 0.0914(14) 0.0700(12) -0.0349(10) 0.0083(9) -0.0131(10)
F3 0.0849(13) 0.0747(13) 0.1004(15) 0.0171(11) 0.0511(12) -0.0105(11)
F4 0.0734(12) 0.0882(14) 0.1037(15) -0.0228(12) 0.0473(11) -0.0298(11)
F5 0.1046(15) 0.0395(9) 0.0966(14) 0.0122(9) 0.0440(12) 0.0056(9)
F6 0.1334(17) 0.0694(12) 0.0491(10) -0.0030(9) 0.0468(11) -0.0167(11)
F7 0.1043(14) 0.0567(11) 0.0752(12) 0.0072(9) 0.0450(11) -0.0009(10)
F8 0.1219(17) 0.0677(12) 0.0861(14) 0.0153(10) 0.0459(13) 0.0493(12)
F9 0.165(2) 0.0618(12) 0.0804(14) -0.0300(11) 0.0272(15) -0.0321(14)
F10 0.0666(12) 0.0906(14) 0.0860(13) -0.0121(10) 0.0431(10) 0.0140(10)
F11 0.1016(15) 0.1148(16) 0.0456(10) -0.0269(11) 0.0280(10) -0.0015(13)
F12 0.1112(16) 0.0733(13) 0.0730(12) 0.0184(10) 0.0541(12) 0.0193(11)
F13 0.0485(11) 0.137(2) 0.1050(17) 0.0607(16) -0.0006(11) -0.0019(12)
F14 0.0671(12) 0.1101(17) 0.1078(16) 0.0098(13) 0.0224(11) -0.0478(12)
F15 0.1018(18) 0.191(3) 0.0721(14) -0.0393(17) 0.0293(13) -0.0626(19)
F16 0.0729(13) 0.156(2) 0.0624(12) -0.0149(13) 0.0174(10) -0.0105(14)
F17 0.0958(16) 0.180(3) 0.0928(16) 0.0169(16) 0.0586(14) -0.0308(16)
F18 0.1075(18) 0.122(2) 0.138(2) -0.0143(17) 0.0607(17) 0.0408(16)
O1 0.0562(11) 0.0530(11) 0.0345(9) 0.0011(8) 0.0122(8) 0.0207(9)
O2 0.0404(9) 0.0499(10) 0.0405(9) -0.0122(8) 0.0136(8) 0.0049(8)
O3 0.0348(9) 0.0537(11) 0.0652(12) 0.0213(9) 0.0142(9) -0.0029(8)
N1 0.0306(10) 0.0333(10) 0.0372(10) -0.0036(8) 0.0149(9) 0.0005(8)
C1 0.0449(13) 0.0404(13) 0.0292(12) -0.0030(10) 0.0099(10) 0.0076(11)
C2 0.0494(15) 0.0462(15) 0.0530(16) 0.0024(13) 0.0176(13) 0.0048(12)
C3 0.0644(18) 0.0480(16) 0.0494(16) -0.0085(13) 0.0221(14) -0.0074(14)
C4 0.0454(14) 0.0439(14) 0.0351(13) -0.0055(10) 0.0118(11) 0.0083(11)
C5 0.086(2) 0.0488(17) 0.0517(17) -0.0091(14) 0.0231(16) 0.0012(16)
C6 0.0648(19) 0.0624(19) 0.0453(16) -0.0078(14) 0.0216(14) 0.0110(15)
C7 0.0373(13) 0.0460(15) 0.0571(16) 0.0127(12) 0.0165(12) -0.0015(11)
C8 0.0531(18) 0.092(3) 0.063(2) 0.0110(18) 0.0169(16) -0.0243(18)
C9 0.0524(18) 0.091(3) 0.068(2) 0.0048(18) 0.0262(16) 0.0024(18)
C10 0.0495(14) 0.0379(13) 0.0370(13) -0.0076(11) 0.0132(11) -0.0011(11)
C11 0.0677(19) 0.0378(14) 0.0544(17) -0.0125(12) 0.0170(14) 0.0017(13)
C12 0.0672(18) 0.0316(14) 0.0667(18) -0.0032(13) 0.0159(15) -0.0003(13)
C13 0.0558(16) 0.0346(14) 0.0559(16) 0.0042(12) 0.0170(13) 0.0049(12)
C14 0.0387(12) 0.0335(12) 0.0393(13) 0.0046(10) 0.0159(10) 0.0026(10)
C15 0.0464(15) 0.0482(16) 0.0527(16) -0.0038(13) 0.0022(13) -0.0039(12)
C16 0.087(2) 0.0540(17) 0.0417(15) -0.0108(13) 0.0303(15) -0.0035(15)
C17 0.0454(14) 0.0428(14) 0.0391(13) 0.0022(11) 0.0109(11) 0.0025(11)
C18 0.0470(14) 0.0485(15) 0.0519(15) 0.0048(12) 0.0271(12) -0.0003(12)

loop_
_atom_type_symbol
_atom_type_description
_atom_type_scat_dispersion_real
_atom_type_scat_dispersion_imag
_atom_type_scat_source
C C 0.0033 0.0016 'International Tables Vol C Tables 4.2.6.8 and 6.1.1.4'
H H 0.0000 0.0000 'International Tables Vol C Tables 4.2.6.8 and 6.1.1.4'
N N 0.0061 0.0033 'International Tables Vol C Tables 4.2.6.8 and 6.1.1.4'
O O 0.0106 0.0060 'International Tables Vol C Tables 4.2.6.8 and 6.1.1.4'
F F 0.0171 0.0103 'International Tables Vol C Tables 4.2.6.8 and 6.1.1.4'
In In -0.7276 1.3100 'International Tables Vol C Tables 4.2.6.8 and 6.1.1.4'

loop_
_geom_angle_atom_site_label_1
_geom_angle_atom_site_label_2
_geom_angle_atom_site_label_3
_geom_angle
_geom_angle_site_symmetry_1
_geom_angle_site_symmetry_3
_geom_angle_publ_flag
O1 In O3 115.90(8) . . ?
O1 In O2 104.94(7) . . ?
O3 In O2 110.67(8) . . ?
O1 In N1 114.43(7) . . ?
O3 In N1 95.15(7) . . ?
O2 In N1 116.03(7) . . ?
C1 O1 In 125.62(14) . . ?
C4 O2 In 123.49(15) . . ?
C7 O3 In 130.46(16) . . ?
C14 N1 C10 119.21(18) . . ?
C14 N1 In 113.19(13) . . ?
C10 N1 In 114.98(14) . . ?
O1 C1 C2 109.2(2) . . ?
O1 C1 C3 108.3(2) . . ?
C2 C1 C3 112.9(2) . . ?
F2 C2 F1 107.4(2) . . ?
F2 C2 F3 107.0(2) . . ?
F1 C2 F3 107.0(2) . . ?
F2 C2 C1 112.3(2) . . ?
F1 C2 C1 113.4(2) . . ?
F3 C2 C1 109.4(2) . . ?
F6 C3 F4 106.8(2) . . ?
F6 C3 F5 107.6(2) . . ?
F4 C3 F5 106.5(2) . . ?
F6 C3 C1 113.1(2) . . ?
F4 C3 C1 110.1(2) . . ?
F5 C3 C1 112.3(2) . . ?
O2 C4 C6 107.8(2) . . ?
O2 C4 C5 109.8(2) . . ?
C6 C4 C5 113.2(2) . . ?
F9 C5 F8 107.2(3) . . ?
F9 C5 F7 107.6(3) . . ?
F8 C5 F7 105.9(2) . . ?
F9 C5 C4 113.1(3) . . ?
F8 C5 C4 113.7(3) . . ?
F7 C5 C4 109.0(2) . . ?
F10 C6 F11 106.9(2) . . ?
F10 C6 F12 106.9(3) . . ?
F11 C6 F12 106.9(2) . . ?
F10 C6 C4 113.5(2) . . ?
F11 C6 C4 112.2(3) . . ?
F12 C6 C4 110.0(2) . . ?
O3 C7 C8 107.9(2) . . ?
O3 C7 C9 110.3(2) . . ?
C8 C7 C9 112.6(3) . . ?
F15 C8 F13 107.1(3) . . ?
F15 C8 F14 106.8(3) . . ?
F13 C8 F14 106.4(3) . . ?
F15 C8 C7 110.2(3) . . ?
F13 C8 C7 112.9(3) . . ?
F14 C8 C7 113.1(3) . . ?
F18 C9 F17 106.1(3) . . ?
F18 C9 F16 107.1(3) . . ?
F17 C9 F16 107.0(3) . . ?
F18 C9 C7 113.2(3) . . ?
F17 C9 C7 113.2(3) . . ?
F16 C9 C7 109.9(3) . . ?
C16 C10 C15 109.7(2) . . ?
C16 C10 C11 109.8(2) . . ?
C15 C10 C11 111.8(2) . . ?
C16 C10 N1 105.8(2) . . ?
C15 C10 N1 111.0(2) . . ?
C11 C10 N1 108.5(2) . . ?
C12 C11 C10 114.0(2) . . ?
C11 C12 C13 110.1(2) . . ?
C12 C13 C14 113.3(2) . . ?
C17 C14 C18 109.4(2) . . ?
C17 C14 N1 105.75(18) . . ?
C18 C14 N1 111.18(19) . . ?
C17 C14 C13 109.9(2) . . ?
C18 C14 C13 111.9(2) . . ?
N1 C14 C13 108.62(19) . . ?

loop_
_geom_bond_atom_site_label_1
_geom_bond_atom_site_label_2
_geom_bond_distance
_geom_bond_site_symmetry_2
_geom_bond_publ_flag
In O1 2.0043(16) . ?
In O3 2.0118(17) . ?
In O2 2.0186(16) . ?
In N1 2.2004(19) . ?
F1 C2 1.330(3) . ?
F2 C2 1.324(3) . ?
F3 C2 1.332(3) . ?
F4 C3 1.335(3) . ?
F5 C3 1.339(3) . ?
F6 C3 1.321(3) . ?
F7 C5 1.350(4) . ?
F8 C5 1.325(4) . ?
F9 C5 1.321(3) . ?
F10 C6 1.320(3) . ?
F11 C6 1.332(3) . ?
F12 C6 1.336(3) . ?
F13 C8 1.326(4) . ?
F14 C8 1.335(3) . ?
F15 C8 1.323(4) . ?
F16 C9 1.330(4) . ?
F17 C9 1.322(4) . ?
F18 C9 1.319(4) . ?
O1 C1 1.383(3) . ?
O2 C4 1.384(3) . ?
O3 C7 1.375(3) . ?
N1 C14 1.532(3) . ?
N1 C10 1.533(3) . ?
C1 C2 1.511(4) . ?
C1 C3 1.515(4) . ?
C4 C6 1.514(4) . ?
C4 C5 1.519(4) . ?
C7 C8 1.508(4) . ?
C7 C9 1.511(4) . ?
C10 C16 1.523(4) . ?
C10 C15 1.525(4) . ?
C10 C11 1.533(3) . ?
C11 C12 1.516(4) . ?
C12 C13 1.520(4) . ?
C13 C14 1.533(3) . ?
C14 C17 1.525(3) . ?
C14 C18 1.524(3) . ?

loop_
_geom_torsion_atom_site_label_1
_geom_torsion_atom_site_label_2
_geom_torsion_atom_site_label_3
_geom_torsion_atom_site_label_4
_geom_torsion
_geom_torsion_site_symmetry_1
_geom_torsion_site_symmetry_2
_geom_torsion_site_symmetry_3
_geom_torsion_site_symmetry_4
_geom_torsion_publ_flag
O3 In O1 C1 108.3(2) . . . . ?
O2 In O1 C1 -14.1(2) . . . . ?
N1 In O1 C1 -142.43(19) . . . . ?
O1 In O2 C4 118.15(18) . . . . ?
O3 In O2 C4 -7.6(2) . . . . ?
N1 In O2 C4 -114.50(18) . . . . ?
O1 In O3 C7 -17.6(3) . . . . ?
O2 In O3 C7 101.7(2) . . . . ?
N1 In O3 C7 -137.9(2) . . . . ?
O1 In N1 C14 145.60(14) . . . . ?
O3 In N1 C14 -92.89(15) . . . . ?
O2 In N1 C14 23.12(16) . . . . ?
O1 In N1 C10 3.85(18) . . . . ?
O3 In N1 C10 125.36(16) . . . . ?
O2 In N1 C10 -118.63(15) . . . . ?
In O1 C1 C2 106.5(2) . . . . ?
In O1 C1 C3 -130.31(18) . . . . ?
O1 C1 C2 F2 53.9(3) . . . . ?
C3 C1 C2 F2 -66.5(3) . . . . ?
O1 C1 C2 F1 175.9(2) . . . . ?
C3 C1 C2 F1 55.4(3) . . . . ?
O1 C1 C2 F3 -64.8(3) . . . . ?
C3 C1 C2 F3 174.8(2) . . . . ?
O1 C1 C3 F6 -58.6(3) . . . . ?
C2 C1 C3 F6 62.4(3) . . . . ?
O1 C1 C3 F4 60.8(3) . . . . ?
C2 C1 C3 F4 -178.2(2) . . . . ?
O1 C1 C3 F5 179.3(2) . . . . ?
C2 C1 C3 F5 -59.7(3) . . . . ?
In O2 C4 C6 150.53(17) . . . . ?
In O2 C4 C5 -85.7(2) . . . . ?
O2 C4 C5 F9 177.8(3) . . . . ?
C6 C4 C5 F9 -61.6(4) . . . . ?
O2 C4 C5 F8 -59.6(3) . . . . ?
C6 C4 C5 F8 60.9(3) . . . . ?
O2 C4 C5 F7 58.2(3) . . . . ?
C6 C4 C5 F7 178.8(2) . . . . ?
O2 C4 C6 F10 56.8(3) . . . . ?
C5 C4 C6 F10 -64.9(3) . . . . ?
O2 C4 C6 F11 178.1(2) . . . . ?
C5 C4 C6 F11 56.4(3) . . . . ?
O2 C4 C6 F12 -63.0(3) . . . . ?
C5 C4 C6 F12 175.3(2) . . . . ?
In O3 C7 C8 -149.6(2) . . . . ?
In O3 C7 C9 87.0(3) . . . . ?
O3 C7 C8 F15 62.0(4) . . . . ?
C9 C7 C8 F15 -176.0(3) . . . . ?
O3 C7 C8 F13 -57.7(3) . . . . ?
C9 C7 C8 F13 64.3(3) . . . . ?
O3 C7 C8 F14 -178.5(3) . . . . ?
C9 C7 C8 F14 -56.5(4) . . . . ?
O3 C7 C9 F18 58.5(3) . . . . ?
C8 C7 C9 F18 -62.1(4) . . . . ?
O3 C7 C9 F17 179.3(3) . . . . ?
C8 C7 C9 F17 58.7(4) . . . . ?
O3 C7 C9 F16 -61.2(3) . . . . ?
C8 C7 C9 F16 178.2(3) . . . . ?
C14 N1 C10 C16 164.7(2) . . . . ?
In N1 C10 C16 -56.0(2) . . . . ?
C14 N1 C10 C15 -76.3(3) . . . . ?
In N1 C10 C15 63.0(2) . . . . ?
C14 N1 C10 C11 47.0(3) . . . . ?
In N1 C10 C11 -173.73(17) . . . . ?
C16 C10 C11 C12 -165.6(2) . . . . ?
C15 C10 C11 C12 72.4(3) . . . . ?
N1 C10 C11 C12 -50.4(3) . . . . ?
C10 C11 C12 C13 57.7(3) . . . . ?
C11 C12 C13 C14 -58.1(3) . . . . ?
C10 N1 C14 C17 -165.57(19) . . . . ?
In N1 C14 C17 54.4(2) . . . . ?
C10 N1 C14 C18 75.8(3) . . . . ?
In N1 C14 C18 -64.2(2) . . . . ?
C10 N1 C14 C13 -47.7(3) . . . . ?
In N1 C14 C13 172.30(16) . . . . ?
C12 C13 C14 C17 166.7(2) . . . . ?
C12 C13 C14 C18 -71.6(3) . . . . ?
C12 C13 C14 N1 51.5(3) . . . . ?
